data_4311043
loop_
_publ_author_name
'Sylvie Ferlay'
'Helmut W. Schmalle'
'Giancarlo Francese'
'Helen Stoeckli-Evans'
'Mirco Imlau'
'Dominik Schaniel'
'Theo Woike'

_publ_section_title
;
 Light-Induced Metastable States in Oxalatenitrosylruthenium(II) and
 Terpyridinenitrosylruthenium(II) Complexes
;
_journal_name_full 'Inorganic Chemistry'
_journal_page_first 3500
_journal_page_last 3506
_journal_paper_doi 10.1021/ic0350178
_journal_volume 43
_journal_year 2004
_chemical_formula_sum 'C12 H30 Cl3 N5 Ni O8 Ru'
_chemical_formula_weight 638.54
_chemical_name_systematic
; 
 ([Ni(cyclam)][Ru(NO)(C2O4)Cl3].3H2O)
;
_space_group_IT_number 2
_symmetry_cell_setting triclinic
_symmetry_space_group_name_Hall '-P 1'
_symmetry_space_group_name_H-M 'P -1'
_atom_sites_solution_hydrogens geom
_atom_sites_solution_primary direct
_atom_sites_solution_secondary difmap
_audit_creation_method SHELXL-97
_cell_angle_alpha 89.69(3)
_cell_angle_beta 73.22(3)
_cell_angle_gamma 64.27(3)
_cell_formula_units_Z 2
_cell_length_a 9.111(2)
_cell_length_b 10.005(2)
_cell_length_c 15.443(3)
_cell_measurement_reflns_used 25
_cell_measurement_temperature 295(2)
_cell_measurement_theta_max 12.95
_cell_measurement_theta_min 7.06
_cell_volume 1202.3(6)
_computing_cell_refinement 'Enraf-Nonius CAD-4 software'
_computing_data_collection 'Enraf-Nonius CAD-4 software'
_computing_data_reduction 'MolEN (Fair, 1990)'
_computing_molecular_graphics 'PLATON (Spek, 1990), SCHAKAL (Keller)'
_computing_publication_material 'SHELXL-97 (Sheldrick, 1997)'
_computing_structure_refinement 'SHELXL-97 (Sheldrick, 1997)'
_computing_structure_solution 'SHELXS-97 (Sheldrick, 1990)'
_diffrn_ambient_temperature 295(2)
_diffrn_measured_fraction_theta_full 1.000
_diffrn_measured_fraction_theta_max 1.000
_diffrn_measurement_device_type 'Enraf-Nonius CAD-4 diffractometer'
_diffrn_measurement_method '\w-2\q scan'
_diffrn_radiation_monochromator graphite
_diffrn_radiation_source 'fine-focus sealed tube'
_diffrn_radiation_type MoK\a
_diffrn_radiation_wavelength 0.71073
_diffrn_reflns_av_R_equivalents 0.0225
_diffrn_reflns_av_sigmaI/netI 0.0484
_diffrn_reflns_limit_h_max 12
_diffrn_reflns_limit_h_min -12
_diffrn_reflns_limit_k_max 14
_diffrn_reflns_limit_k_min -14
_diffrn_reflns_limit_l_max 21
_diffrn_reflns_limit_l_min 0
_diffrn_reflns_number 7240
_diffrn_reflns_theta_full 29.97
_diffrn_reflns_theta_max 29.97
_diffrn_reflns_theta_min 1.39
_diffrn_standards_decay_% 1.2
_diffrn_standards_interval_count 400
_diffrn_standards_interval_time 180
_diffrn_standards_number 3
_exptl_absorpt_coefficient_mu 1.790
_exptl_absorpt_correction_T_max 0.9002
_exptl_absorpt_correction_T_min 0.5651
_exptl_absorpt_correction_type numerical
_exptl_crystal_colour 'brown red'
_exptl_crystal_density_diffrn 1.764
_exptl_crystal_density_method 'not measured'
_exptl_crystal_description 'square pyramide'
_exptl_crystal_F_000 648
_exptl_crystal_size_max 0.36
_exptl_crystal_size_mid 0.20
_exptl_crystal_size_min 0.06
_refine_diff_density_max 0.999
_refine_diff_density_min -0.844
_refine_diff_density_rms 0.116
_refine_ls_extinction_coef 0.0014(3)
_refine_ls_extinction_expression Fc^*^=kFc[1+0.001xFc^2^\l^3^/sin(2\q)]^-1/4^
_refine_ls_extinction_method SHELXL
_refine_ls_goodness_of_fit_ref 1.298
_refine_ls_hydrogen_treatment mixed
_refine_ls_matrix_type full
_refine_ls_number_parameters 296
_refine_ls_number_reflns 6998
_refine_ls_number_restraints 0
_refine_ls_restrained_S_all 1.298
_refine_ls_R_factor_all 0.0903
_refine_ls_R_factor_gt 0.0404
_refine_ls_shift/su_max 0.001
_refine_ls_shift/su_mean 0.000
_refine_ls_structure_factor_coef Fsqd
_refine_ls_weighting_details 'w=1/[\s^2^(Fo^2^)+(0.0380P)^2^] where P=(Fo^2^+2Fc^2^)/3'
_refine_ls_weighting_scheme calc
_refine_ls_wR_factor_gt 0.0891
_refine_ls_wR_factor_ref 0.1057
_reflns_number_gt 4924
_reflns_number_total 6998
_reflns_threshold_expression >2sigma(I)
_cod_data_source_file ic0350178si20040323_112720_2.cif
_cod_data_source_block sylvi2
_cod_depositor_comments
;
The following automatic conversions were performed:
'_symmetry_cell_setting' value 'Triclinic' changed to 'triclinic'
according to '/home/saulius/struct/CIF-dictionaries/cif_core.dic'
dictionary named 'cif_core.dic' version 2.4.1 from 2010-06-29.

Automatic conversion script
Id: cif_fix_enum 1527 2010-12-29 10:47:43Z saulius 
;
_cod_original_cell_volume 1202.4(4)
_cod_database_code 4311043

loop_
_symmetry_equiv_pos_as_xyz
'x, y, z'
'-x, -y, -z'

loop_
_atom_site_label
_atom_site_type_symbol
_atom_site_fract_x
_atom_site_fract_y
_atom_site_fract_z
_atom_site_U_iso_or_equiv
_atom_site_adp_type
_atom_site_occupancy
_atom_site_calc_flag
_atom_site_refinement_flags
_atom_site_disorder_assembly
_atom_site_disorder_group
Ru1 Ru 0.15810(3) 0.27828(2) 0.299889(15) 0.03582(6) Uani 1 d . . .
Cl1 Cl 0.16769(10) 0.10322(9) 0.19327(6) 0.05305(19) Uani 1 d . . .
Cl2 Cl 0.36074(10) 0.08385(8) 0.35154(5) 0.04833(19) Uani 1 d . . .
Cl3 Cl 0.16967(12) 0.46734(9) 0.38394(6) 0.0595(2) Uani 1 d . . .
O1 O -0.1116(4) 0.2587(4) 0.4423(2) 0.0897(10) Uani 1 d . . .
N1 N -0.0065(3) 0.2695(3) 0.38507(18) 0.0504(7) Uani 1 d . . .
C11 C 0.2984(4) 0.3890(3) 0.14627(19) 0.0403(6) Uani 1 d . . .
C21 C 0.1019(4) 0.4757(3) 0.1681(2) 0.0428(7) Uani 1 d . . .
O11 O 0.3485(2) 0.2896(2) 0.19845(14) 0.0424(5) Uani 1 d . . .
O12 O 0.3915(3) 0.4172(3) 0.08421(17) 0.0635(7) Uani 1 d . . .
O21 O 0.0129(2) 0.4441(2) 0.23907(14) 0.0452(5) Uani 1 d . . .
O22 O 0.0405(3) 0.5694(3) 0.12160(17) 0.0670(7) Uani 1 d . . .
Ni1 Ni 0.67761(4) -0.19683(3) 0.24692(2) 0.03378(8) Uani 1 d . . .
N2 N 0.7598(3) -0.2456(3) 0.35096(17) 0.0436(6) Uani 1 d . . .
H2 H 0.8517 -0.3379 0.3332 0.052 Uiso 1 calc R . .
N3 N 0.7914(3) -0.0699(3) 0.22474(19) 0.0503(7) Uani 1 d . . .
H3 H 0.7088 0.0235 0.2522 0.060 Uiso 1 calc R . .
N4 N 0.5969(3) -0.1525(3) 0.14250(17) 0.0505(7) Uani 1 d . . .
H4 H 0.4994 -0.0640 0.1609 0.061 Uiso 1 calc R . .
N5 N 0.5642(3) -0.3239(3) 0.27070(18) 0.0473(6) Uani 1 d . . .
H5 H 0.6483 -0.4193 0.2497 0.057 Uiso 1 calc R . .
O1W O 0.7458(3) 0.3253(3) 0.0190(2) 0.0676(8) Uani 1 d . . .
O2W O 0.7732(3) 0.3618(3) 0.1857(2) 0.0669(8) Uani 1 d . . .
O3W O 0.6230(4) 0.2436(3) 0.3280(2) 0.0806(9) Uani 1 d . . .
C1 C 0.6451(5) -0.2556(4) 0.4373(2) 0.0604(10) Uani 1 d . . .
H1A H 0.5468 -0.1583 0.4605 0.073 Uiso 1 calc R . .
H1B H 0.7058 -0.2824 0.4819 0.073 Uiso 1 calc R . .
C2 C 0.5837(5) -0.3685(4) 0.4261(2) 0.0698(12) Uani 1 d . . .
H2A H 0.5215 -0.3803 0.4859 0.084 Uiso 1 calc R . .
H2B H 0.6823 -0.4644 0.3991 0.084 Uiso 1 calc R . .
C3 C 0.4690(4) -0.3254(4) 0.3674(3) 0.0634(10) Uani 1 d . . .
H3A H 0.4219 -0.3960 0.3684 0.076 Uiso 1 calc R . .
H3B H 0.3740 -0.2268 0.3921 0.076 Uiso 1 calc R . .
C4 C 0.4513(5) -0.2917(4) 0.2134(3) 0.0741(11) Uani 1 d . . .
H4A H 0.4274 -0.3757 0.2057 0.089 Uiso 1 calc R . .
H4B H 0.3431 -0.2035 0.2417 0.089 Uiso 1 calc R . .
C5 C 0.5423(6) -0.2662(4) 0.1244(3) 0.0786(12) Uani 1 d . . .
H5A H 0.4669 -0.2304 0.0872 0.094 Uiso 1 calc R . .
H5B H 0.6416 -0.3586 0.0921 0.094 Uiso 1 calc R . .
C6 C 0.7071(6) -0.1330(4) 0.0578(2) 0.0754(13) Uani 1 d . . .
H6A H 0.6477 -0.1093 0.0125 0.090 Uiso 1 calc R . .
H6B H 0.8116 -0.2260 0.0337 0.090 Uiso 1 calc R . .
C7 C 0.7526(6) -0.0090(4) 0.0744(3) 0.0822(15) Uani 1 d . . .
H7A H 0.8059 0.0140 0.0161 0.099 Uiso 1 calc R . .
H7B H 0.6482 0.0804 0.1059 0.099 Uiso 1 calc R . .
C8 C 0.8729(5) -0.0509(4) 0.1302(3) 0.0731(13) Uani 1 d . . .
H8A H 0.9743 -0.1437 0.1006 0.088 Uiso 1 calc R . .
H8B H 0.9092 0.0265 0.1328 0.088 Uiso 1 calc R . .
C9 C 0.9159(4) -0.1156(4) 0.2773(3) 0.0734(12) Uani 1 d . . .
H9A H 1.0188 -0.2060 0.2456 0.088 Uiso 1 calc R . .
H9B H 0.9481 -0.0369 0.2847 0.088 Uiso 1 calc R . .
C10 C 0.8279(5) -0.1427(4) 0.3676(3) 0.0662(10) Uani 1 d . . .
H10A H 0.9083 -0.1868 0.4014 0.079 Uiso 1 calc R . .
H10B H 0.7351 -0.0492 0.4029 0.079 Uiso 1 calc R . .
H11W H 0.639(6) 0.355(5) 0.042(3) 0.096(16) Uiso 1 d . . .
H12W H 0.762(5) 0.380(4) -0.018(3) 0.080(14) Uiso 1 d . . .
H21W H 0.783(5) 0.341(5) 0.129(3) 0.083(15) Uiso 1 d . . .
H22W H 0.867(6) 0.313(6) 0.171(4) 0.111(19) Uiso 1 d . . .
H31W H 0.684(6) 0.265(5) 0.279(3) 0.102(18) Uiso 1 d . . .
H32W H 0.516(6) 0.293(5) 0.340(3) 0.105(17) Uiso 1 d . . .

loop_
_atom_site_aniso_label
_atom_site_aniso_U_11
_atom_site_aniso_U_22
_atom_site_aniso_U_33
_atom_site_aniso_U_23
_atom_site_aniso_U_13
_atom_site_aniso_U_12
Ru1 0.03054(9) 0.03408(10) 0.03301(11) 0.00612(8) -0.00554(8) -0.00885(7)
Cl1 0.0577(4) 0.0492(4) 0.0574(4) 0.0055(3) -0.0255(3) -0.0242(3)
Cl2 0.0481(4) 0.0410(3) 0.0427(4) 0.0065(3) -0.0169(3) -0.0071(3)
Cl3 0.0720(5) 0.0450(4) 0.0534(5) -0.0023(3) -0.0191(4) -0.0199(4)
O1 0.0628(15) 0.110(2) 0.0760(19) 0.0315(16) 0.0071(14) -0.0402(15)
N1 0.0381(12) 0.0513(14) 0.0459(14) 0.0142(11) -0.0028(11) -0.0130(11)
C11 0.0428(13) 0.0432(13) 0.0333(13) 0.0021(11) -0.0075(11) -0.0208(11)
C21 0.0456(14) 0.0365(13) 0.0417(15) 0.0084(11) -0.0133(12) -0.0149(11)
O11 0.0313(8) 0.0468(10) 0.0410(11) 0.0078(8) -0.0066(8) -0.0137(8)
O12 0.0541(12) 0.0808(15) 0.0528(14) 0.0236(11) -0.0067(11) -0.0348(11)
O21 0.0349(9) 0.0422(10) 0.0462(11) 0.0143(8) -0.0084(8) -0.0096(8)
O22 0.0626(13) 0.0664(14) 0.0648(15) 0.0343(11) -0.0226(12) -0.0217(11)
Ni1 0.03895(16) 0.02949(15) 0.02855(16) 0.00324(12) -0.00647(13) -0.01429(12)
N2 0.0440(12) 0.0367(11) 0.0411(13) 0.0036(10) -0.0151(10) -0.0094(10)
N3 0.0430(12) 0.0364(11) 0.0600(17) 0.0019(11) 0.0006(12) -0.0185(10)
N4 0.0583(14) 0.0439(13) 0.0350(13) 0.0014(10) -0.0149(11) -0.0106(11)
N5 0.0545(13) 0.0366(11) 0.0524(15) 0.0031(10) -0.0138(12) -0.0239(10)
O1W 0.0562(14) 0.0633(14) 0.0666(17) 0.0214(12) -0.0046(13) -0.0218(12)
O2W 0.0551(13) 0.0648(14) 0.0802(19) 0.0103(13) -0.0263(13) -0.0237(11)
O3W 0.0658(16) 0.0726(17) 0.092(2) 0.0113(15) -0.0150(16) -0.0280(14)
C1 0.076(2) 0.0564(18) 0.0328(15) 0.0070(14) -0.0147(15) -0.0179(17)
C2 0.087(3) 0.0585(19) 0.0439(18) 0.0222(15) -0.0039(18) -0.0264(18)
C3 0.0619(18) 0.0535(17) 0.068(2) 0.0088(16) 0.0030(17) -0.0347(14)
C4 0.088(2) 0.071(2) 0.095(3) 0.0107(19) -0.050(2) -0.0500(17)
C5 0.112(3) 0.065(2) 0.069(2) 0.0015(18) -0.059(2) -0.030(2)
C6 0.083(3) 0.072(2) 0.0323(16) 0.0154(16) -0.0073(17) -0.008(2)
C7 0.079(3) 0.057(2) 0.057(2) 0.0250(17) 0.017(2) -0.0082(19)
C8 0.0578(19) 0.0520(18) 0.077(3) 0.0089(18) 0.0208(19) -0.0223(16)
C9 0.0514(16) 0.064(2) 0.110(3) -0.003(2) -0.021(2) -0.0332(15)
C10 0.0716(19) 0.062(2) 0.071(2) -0.0015(17) -0.0347(19) -0.0276(17)

loop_
_atom_type_symbol
_atom_type_description
_atom_type_scat_dispersion_real
_atom_type_scat_dispersion_imag
_atom_type_scat_source
C C 0.0033 0.0016 'International Tables Vol C Tables 4.2.6.8 and 6.1.1.4'
H H 0.0000 0.0000 'International Tables Vol C Tables 4.2.6.8 and 6.1.1.4'
N N 0.0061 0.0033 'International Tables Vol C Tables 4.2.6.8 and 6.1.1.4'
O O 0.0106 0.0060 'International Tables Vol C Tables 4.2.6.8 and 6.1.1.4'
Cl Cl 0.1484 0.1585 'International Tables Vol C Tables 4.2.6.8 and 6.1.1.4'
Ni Ni 0.3393 1.1124 'International Tables Vol C Tables 4.2.6.8 and 6.1.1.4'
Ru Ru -1.2594 0.8363 'International Tables Vol C Tables 4.2.6.8 and 6.1.1.4'

loop_
_geom_angle_atom_site_label_1
_geom_angle_atom_site_label_2
_geom_angle_atom_site_label_3
_geom_angle
_geom_angle_site_symmetry_1
_geom_angle_site_symmetry_3
_geom_angle_publ_flag
N1 Ru1 O11 178.95(11) . . yes
N1 Ru1 O21 98.34(11) . . yes
O11 Ru1 O21 80.78(8) . . yes
N1 Ru1 Cl2 90.16(9) . . yes
O11 Ru1 Cl2 90.72(7) . . yes
O21 Ru1 Cl2 171.44(6) . . yes
N1 Ru1 Cl3 95.10(11) . . yes
O11 Ru1 Cl3 85.42(7) . . yes
O21 Ru1 Cl3 87.06(7) . . yes
Cl2 Ru1 Cl3 93.22(4) . . yes
N1 Ru1 Cl1 93.84(11) . . yes
O11 Ru1 Cl1 85.57(7) . . yes
O21 Ru1 Cl1 87.71(7) . . yes
Cl2 Ru1 Cl1 90.72(4) . . yes
Cl3 Ru1 Cl1 170.21(3) . . yes
O1 N1 Ru1 177.4(3) . . yes
O12 C11 O11 125.4(3) . . yes
O12 C11 C21 119.8(3) . . yes
O11 C11 C21 114.8(2) . . yes
O22 C21 O21 124.4(3) . . yes
O22 C21 C11 120.4(3) . . yes
O21 C21 C11 115.2(2) . . yes
C11 O11 Ru1 115.14(17) . . yes
C21 O21 Ru1 113.95(17) . . yes
N4 Ni1 N5 86.52(12) . . yes
N4 Ni1 N3 94.22(13) . . yes
N5 Ni1 N3 179.23(12) . . yes
N4 Ni1 N2 178.80(11) . . yes
N5 Ni1 N2 92.60(12) . . yes
N3 Ni1 N2 86.66(12) . . yes
C10 N2 C1 109.8(3) . . yes
C10 N2 Ni1 109.1(2) . . yes
C1 N2 Ni1 119.4(2) . . yes
C10 N2 H2 105.9 . . yes
C1 N2 H2 105.9 . . yes
Ni1 N2 H2 105.9 . . yes
C8 N3 C9 110.7(3) . . yes
C8 N3 Ni1 121.1(2) . . yes
C9 N3 Ni1 107.6(2) . . yes
C8 N3 H3 105.4 . . yes
C9 N3 H3 105.4 . . yes
Ni1 N3 H3 105.4 . . yes
C6 N4 C5 110.9(3) . . yes
C6 N4 Ni1 119.4(3) . . yes
C5 N4 Ni1 107.9(2) . . yes
C6 N4 H4 105.9 . . yes
C5 N4 H4 105.9 . . yes
Ni1 N4 H4 105.9 . . yes
C4 N5 C3 110.3(3) . . yes
C4 N5 Ni1 108.7(2) . . yes
C3 N5 Ni1 118.9(2) . . yes
C4 N5 H5 106.0 . . yes
C3 N5 H5 106.0 . . yes
Ni1 N5 H5 106.0 . . yes
H11W O1W H12W 108(4) . . yes
H21W O2W H22W 84(5) . . yes
H31W O3W H32W 114(4) . . yes
N2 C1 C2 112.3(3) . . yes
N2 C1 H1A 109.1 . . yes
C2 C1 H1A 109.1 . . yes
N2 C1 H1B 109.1 . . yes
C2 C1 H1B 109.1 . . yes
H1A C1 H1B 107.9 . . yes
C1 C2 C3 112.8(3) . . yes
C1 C2 H2A 109.0 . . yes
C3 C2 H2A 109.0 . . yes
C1 C2 H2B 109.0 . . yes
C3 C2 H2B 109.0 . . yes
H2A C2 H2B 107.8 . . yes
N5 C3 C2 111.7(3) . . yes
N5 C3 H3A 109.3 . . yes
C2 C3 H3A 109.3 . . yes
N5 C3 H3B 109.3 . . yes
C2 C3 H3B 109.3 . . yes
H3A C3 H3B 107.9 . . yes
C5 C4 N5 107.1(3) . . yes
C5 C4 H4A 110.3 . . yes
N5 C4 H4A 110.3 . . yes
C5 C4 H4B 110.3 . . yes
N5 C4 H4B 110.3 . . yes
H4A C4 H4B 108.5 . . yes
C4 C5 N4 107.2(3) . . yes
C4 C5 H5A 110.3 . . yes
N4 C5 H5A 110.3 . . yes
C4 C5 H5B 110.3 . . yes
N4 C5 H5B 110.3 . . yes
H5A C5 H5B 108.5 . . yes
N4 C6 C7 111.3(3) . . yes
N4 C6 H6A 109.4 . . yes
C7 C6 H6A 109.4 . . yes
N4 C6 H6B 109.4 . . yes
C7 C6 H6B 109.4 . . yes
H6A C6 H6B 108.0 . . yes
C8 C7 C6 112.2(3) . . yes
C8 C7 H7A 109.2 . . yes
C6 C7 H7A 109.2 . . yes
C8 C7 H7B 109.2 . . yes
C6 C7 H7B 109.2 . . yes
H7A C7 H7B 107.9 . . yes
N3 C8 C7 112.1(3) . . yes
N3 C8 H8A 109.2 . . yes
C7 C8 H8A 109.2 . . yes
N3 C8 H8B 109.2 . . yes
C7 C8 H8B 109.2 . . yes
H8A C8 H8B 107.9 . . yes
C10 C9 N3 106.7(3) . . yes
C10 C9 H9A 110.4 . . yes
N3 C9 H9A 110.4 . . yes
C10 C9 H9B 110.4 . . yes
N3 C9 H9B 110.4 . . yes
H9A C9 H9B 108.6 . . yes
N2 C10 C9 107.4(3) . . yes
N2 C10 H10A 110.2 . . yes
C9 C10 H10A 110.2 . . yes
N2 C10 H10B 110.2 . . yes
C9 C10 H10B 110.2 . . yes
H10A C10 H10B 108.5 . . yes

loop_
_geom_bond_atom_site_label_1
_geom_bond_atom_site_label_2
_geom_bond_distance
_geom_bond_site_symmetry_2
_geom_bond_publ_flag
Ru1 N1 1.721(3) . yes
Ru1 O11 2.019(2) . yes
Ru1 O21 2.045(2) . yes
Ru1 Cl2 2.3545(12) . yes
Ru1 Cl3 2.3564(11) . yes
Ru1 Cl1 2.3667(11) . yes
O1 N1 1.145(4) . yes
C11 O12 1.205(4) . yes
C11 O11 1.287(4) . yes
C11 C21 1.542(4) . yes
C21 O22 1.214(4) . yes
C21 O21 1.291(4) . yes
Ni1 N4 1.932(3) . yes
Ni1 N5 1.933(3) . yes
Ni1 N3 1.934(3) . yes
Ni1 N2 1.936(3) . yes
N2 C10 1.470(5) . yes
N2 C1 1.471(4) . yes
N2 H2 0.9100 . yes
N3 C8 1.487(5) . yes
N3 C9 1.494(5) . yes
N3 H3 0.9100 . yes
N4 C6 1.473(5) . yes
N4 C5 1.481(5) . yes
N4 H4 0.9100 . yes
N5 C4 1.477(5) . yes
N5 C3 1.498(4) . yes
N5 H5 0.9100 . yes
O1W H11W 0.84(4) . yes
O1W H12W 0.81(4) . yes
O2W H21W 0.87(5) . yes
O2W H22W 0.74(5) . yes
O3W H31W 0.89(5) . yes
O3W H32W 0.84(5) . yes
C1 C2 1.491(6) . yes
C1 H1A 0.9700 . yes
C1 H1B 0.9700 . yes
C2 C3 1.501(6) . yes
C2 H2A 0.9700 . yes
C2 H2B 0.9700 . yes
C3 H3A 0.9700 . yes
C3 H3B 0.9700 . yes
C4 C5 1.472(6) . yes
C4 H4A 0.9700 . yes
C4 H4B 0.9700 . yes
C5 H5A 0.9700 . yes
C5 H5B 0.9700 . yes
C6 C7 1.512(6) . yes
C6 H6A 0.9700 . yes
C6 H6B 0.9700 . yes
C7 C8 1.504(6) . yes
C7 H7A 0.9700 . yes
C7 H7B 0.9700 . yes
C8 H8A 0.9700 . yes
C8 H8B 0.9700 . yes
C9 C10 1.483(6) . yes
C9 H9A 0.9700 . yes
C9 H9B 0.9700 . yes
C10 H10A 0.9700 . yes
C10 H10B 0.9700 . yes

loop_
_geom_torsion_atom_site_label_1
_geom_torsion_atom_site_label_2
_geom_torsion_atom_site_label_3
_geom_torsion_atom_site_label_4
_geom_torsion
_geom_torsion_site_symmetry_1
_geom_torsion_site_symmetry_2
_geom_torsion_site_symmetry_3
_geom_torsion_site_symmetry_4
_geom_torsion_publ_flag
O11 Ru1 N1 O1 134(6) . . . . yes
O21 Ru1 N1 O1 166(7) . . . . yes
Cl2 Ru1 N1 O1 -13(7) . . . . yes
Cl3 Ru1 N1 O1 -106(7) . . . . yes
Cl1 Ru1 N1 O1 78(7) . . . . yes
O12 C11 C21 O22 2.0(5) . . . . yes
O11 C11 C21 O22 -178.0(3) . . . . yes
O12 C11 C21 O21 -175.9(3) . . . . yes
O11 C11 C21 O21 4.1(4) . . . . yes
O12 C11 O11 Ru1 177.1(3) . . . . yes
C21 C11 O11 Ru1 -2.9(3) . . . . yes
N1 Ru1 O11 C11 33(6) . . . . yes
O21 Ru1 O11 C11 1.1(2) . . . . yes
Cl2 Ru1 O11 C11 -179.8(2) . . . . yes
Cl3 Ru1 O11 C11 -86.6(2) . . . . yes
Cl1 Ru1 O11 C11 89.5(2) . . . . yes
O22 C21 O21 Ru1 179.1(3) . . . . yes
C11 C21 O21 Ru1 -3.1(3) . . . . yes
N1 Ru1 O21 C21 -178.2(2) . . . . yes
O11 Ru1 O21 C21 1.3(2) . . . . yes
Cl2 Ru1 O21 C21 -5.0(6) . . . . yes
Cl3 Ru1 O21 C21 87.1(2) . . . . yes
Cl1 Ru1 O21 C21 -84.6(2) . . . . yes
N4 Ni1 N2 C10 149(5) . . . . yes
N5 Ni1 N2 C10 -168.5(2) . . . . yes
N3 Ni1 N2 C10 11.3(2) . . . . yes
N4 Ni1 N2 C1 -84(5) . . . . yes
N5 Ni1 N2 C1 -41.2(2) . . . . yes
N3 Ni1 N2 C1 138.6(2) . . . . yes
N4 Ni1 N3 C8 -33.6(2) . . . . yes
N5 Ni1 N3 C8 160(7) . . . . yes
N2 Ni1 N3 C8 145.5(2) . . . . yes
N4 Ni1 N3 C9 -162.2(2) . . . . yes
N5 Ni1 N3 C9 31(7) . . . . yes
N2 Ni1 N3 C9 17.0(2) . . . . yes
N5 Ni1 N4 C6 -143.4(3) . . . . yes
N3 Ni1 N4 C6 36.8(3) . . . . yes
N2 Ni1 N4 C6 -101(5) . . . . yes
N5 Ni1 N4 C5 -15.6(2) . . . . yes
N3 Ni1 N4 C5 164.6(2) . . . . yes
N2 Ni1 N4 C5 27(5) . . . . yes
N4 Ni1 N5 C4 -12.6(2) . . . . yes
N3 Ni1 N5 C4 154(7) . . . . yes
N2 Ni1 N5 C4 168.2(2) . . . . yes
N4 Ni1 N5 C3 -139.9(2) . . . . yes
N3 Ni1 N5 C3 27(7) . . . . yes
N2 Ni1 N5 C3 40.9(2) . . . . yes
C10 N2 C1 C2 -175.1(3) . . . . yes
Ni1 N2 C1 C2 57.9(3) . . . . yes
N2 C1 C2 C3 -66.2(4) . . . . yes
C4 N5 C3 C2 176.0(3) . . . . yes
Ni1 N5 C3 C2 -57.5(3) . . . . yes
C1 C2 C3 N5 65.8(4) . . . . yes
C3 N5 C4 C5 170.4(3) . . . . yes
Ni1 N5 C4 C5 38.3(3) . . . . yes
N5 C4 C5 N4 -51.7(4) . . . . yes
C6 N4 C5 C4 173.2(3) . . . . yes
Ni1 N4 C5 C4 40.8(3) . . . . yes
C5 N4 C6 C7 175.8(3) . . . . yes
Ni1 N4 C6 C7 -57.8(4) . . . . yes
N4 C6 C7 C8 69.7(4) . . . . yes
C9 N3 C8 C7 178.4(3) . . . . yes
Ni1 N3 C8 C7 51.2(4) . . . . yes
C6 C7 C8 N3 -65.7(4) . . . . yes
C8 N3 C9 C10 -175.8(3) . . . . yes
Ni1 N3 C9 C10 -41.5(3) . . . . yes
C1 N2 C10 C9 -169.9(3) . . . . yes
Ni1 N2 C10 C9 -37.4(3) . . . . yes
N3 C9 C10 N2 51.6(4) . . . . yes
